data_2006663
loop_
_publ_author_name
' Drouin, Marc'
'Couturier, Michel'
'Pierre Deslongchamps'

_publ_section_title
;
 Diastereoselectivity in the Transannular Diels--Alder Reaction of a
 <i>trans</i>-<i>trans</i>-<i>trans</i> 14-Membered Macrocycle Leading
 to Steroids
;
_journal_issue 11
_journal_name_full 'Acta Crystallographica Section C'
_journal_page_first 1698
_journal_page_last 1701
_journal_paper_doi 10.1107/S0108270197009578
_journal_volume 53
_journal_year 1997
_chemical_formula_moiety 'C24 H32 O7 '
_chemical_formula_sum 'C24 H32 O7'
_chemical_formula_weight 432.51
_chemical_name_systematic
;
 ?
;
_space_group_IT_number 15
_symmetry_cell_setting monoclinic
_symmetry_space_group_name_Hall '-A 2ya'
_symmetry_space_group_name_H-M 'A 1 2/a 1'
_audit_creation_method SHELXL
_cell_angle_alpha 90.00
_cell_angle_beta 95.457(6)
_cell_angle_gamma 90.00
_cell_formula_units_Z 8
_cell_length_a 23.756(2)
_cell_length_b 6.9151(5)
_cell_length_c 28.381(2)
_cell_measurement_reflns_used 24
_cell_measurement_temperature 293
_cell_measurement_theta_max 25.00
_cell_measurement_theta_min 20.00
_cell_volume 4641.2(6)
_computing_cell_refinement 'NRCCAD TRUANG'
_computing_data_collection 'NRCCAD DATCOL (Le Page, White & Gabe, 1986)'
_computing_data_reduction 'NRCVAX DATRD2  (Gabe, Le Page, Charland, Lee & White, 1989)'
_computing_molecular_graphics 'ORTEP in Xtal_GX (Johnson, 1995)'
_computing_publication_material 'SHELXL93 ACTA'
_computing_structure_refinement 'SHELXL93 (Sheldrick, 1993)'
_computing_structure_solution 'NRCVAX SOLVER'
_diffrn_ambient_temperature 293
_diffrn_measurement_device 'Nonius CAD-4    '
_diffrn_measurement_method '\q/2\q scan b/P/b '
_diffrn_radiation_monochromator graphite
_diffrn_radiation_source 'xray tube'
_diffrn_radiation_type 'Copper K\a    '
_diffrn_radiation_wavelength 1.54184
_diffrn_reflns_av_R_equivalents .023
_diffrn_reflns_av_sigmaI/netI 0.0441
_diffrn_reflns_limit_h_max 28
_diffrn_reflns_limit_h_min -28
_diffrn_reflns_limit_k_max 7
_diffrn_reflns_limit_k_min 0
_diffrn_reflns_limit_l_max 34
_diffrn_reflns_limit_l_min 0
_diffrn_reflns_number 4819
_diffrn_reflns_reduction_process
;
Equivalent reflections grouped and averaged (Le Page & Gabe, 1979)
;
_diffrn_reflns_theta_max 69.85
_diffrn_reflns_theta_min 3.13
_diffrn_standards_decay_% no
_diffrn_standards_interval_count 60
_diffrn_standards_number 2
_exptl_absorpt_coefficient_mu .742
_exptl_absorpt_correction_T_max 1.0000
_exptl_absorpt_correction_T_min 1.0000
_exptl_absorpt_correction_type none
_exptl_crystal_colour colourless
_exptl_crystal_density_diffrn 1.238
_exptl_crystal_density_meas ?
_exptl_crystal_density_method none
_exptl_crystal_description rectangular
_exptl_crystal_F_000 1856.0
_exptl_crystal_size_max .20
_exptl_crystal_size_mid .15
_exptl_crystal_size_min .05
_refine_diff_density_max .267
_refine_diff_density_min -.243
_refine_ls_extinction_coef 0.00016(6)
_refine_ls_extinction_method SHELXL
_refine_ls_goodness_of_fit_all 1.071
_refine_ls_goodness_of_fit_obs 1.255
_refine_ls_hydrogen_treatment 'H atoms riding'
_refine_ls_matrix_type full
_refine_ls_number_parameters 356
_refine_ls_number_reflns 4279
_refine_ls_number_restraints 280
_refine_ls_restrained_S_all 1.045
_refine_ls_restrained_S_obs 1.198
_refine_ls_R_factor_all 0.0960
_refine_ls_R_factor_obs .0600
_refine_ls_shift/esd_max -0.001
_refine_ls_shift/esd_mean 0.000
_refine_ls_structure_factor_coef Fsqd
_refine_ls_weighting_details 'w = 1/[\s^2^(Fo^2^)+( 0.0797P)^2^+0.0298P] where P=(Fo^2^+2Fc^2^)/3'
_refine_ls_weighting_scheme calc
_refine_ls_wR_factor_all 0.1764
_refine_ls_wR_factor_obs .1571
_reflns_number_observed 2600
_reflns_number_total 4279
_reflns_observed_criterion >2sigma(I)
_cod_data_source_file fg1287.cif
_cod_data_source_block 1
_cod_depositor_comments
;
The following automatic conversions were performed:
'_symmetry_cell_setting' value 'Monoclinic' changed to 'monoclinic'
according to '/home/saulius/struct/CIF-dictionaries/cif_core.dic'
dictionary named 'cif_core.dic' version 2.4.1 from 2010-06-29.

Automatic conversion script
Id: cif_fix_enum 1527 2010-12-29 10:47:43Z saulius 

The following automatic conversions were performed:

'_exptl_crystal_density_meas' value 'not measured' was changed to '?'
- the value is perceived as not measured.

Automatic conversion script
Id: cif_fix_values 3008 2015-01-20 13:52:24Z robertas 

The following automatic conversions were performed:

'_refine_ls_weighting_scheme' value 'calc w = 1/[\s^2^(Fo^2^)+(
0.0797P)^2^+0.0298P] where P=(Fo^2^+2Fc^2^)/3' was changed to 'calc'.
New tag '_refine_ls_weighting_details' was created. The value of the
new tag was set to 'w = 1/[\s^2^(Fo^2^)+( 0.0797P)^2^+0.0298P] where
P=(Fo^2^+2Fc^2^)/3'.

Automatic conversion script
Id: cif_fix_values 3143 2015-03-26 13:38:13Z robertas 
;
_cod_original_cell_volume 4641.1(6)
_cod_original_sg_symbol_H-M 'A 2/a'
_cod_original_formula_sum 'C24 H32 O7 '
_cod_database_code 2006663

loop_
_symmetry_equiv_pos_as_xyz
'x, y, z'
'-x+1/2, y, -z'
'x, y+1/2, z+1/2'
'-x+1/2, y+1/2, -z+1/2'
'-x, -y, -z'
'x-1/2, -y, z'
'-x, -y+1/2, -z+1/2'
'x-1/2, -y+1/2, z+1/2'

loop_
_atom_site_aniso_label
_atom_site_aniso_U_11
_atom_site_aniso_U_22
_atom_site_aniso_U_33
_atom_site_aniso_U_12
_atom_site_aniso_U_13
_atom_site_aniso_U_23
C1 .0536(14) .0470(15) .0491(13) .0008(12) .0006(11) -.0021(11)
C2 .0468(13) .048(2) .0515(13) .0022(12) -.0017(11) -.0061(11)
C3 .0470(13) .052(2) .0461(12) .0012(12) -.0036(10) -.0060(11)
C4 .062(2) .054(2) .060(2) -.0067(14) .0016(13) -.0098(13)
C5 .0534(15) .062(2) .0566(14) -.0076(14) .0062(12) -.0067(13)
C6 .070(2) .050(2) .0564(14) -.0056(14) .0074(13) -.0006(13)
C7 .062(2) .063(2) .0561(15) -.0050(14) .0090(13) .0021(13)
C8 .069(2) .055(2) .058(2) -.0010(14) .0088(14) .0027(13)
C9 .057(2) .054(2) .0528(14) -.0085(13) .0008(12) -.0052(13)
C10 .0547(15) .0431(14) .0514(13) -.0021(12) -.0006(11) -.0034(11)
C11 .068(2) .077(2) .055(2) -.013(2) .0040(14) -.0129(15)
C12 .065(2) .064(2) .0537(15) .0018(15) -.0013(13) -.0106(14)
C13 .0558(15) .060(2) .0418(12) .0133(13) .0024(11) -.0072(12)
C14 .060(2) .070(2) .0493(14) .0009(15) .0082(12) -.0008(13)
C15 .107(3) .119(3) .058(2) -.021(3) .021(2) .010(2)
C16 .104(3) .137(4) .047(2) .018(3) .019(2) .002(2)
C17 .070(2) .088(2) .0451(14) .031(2) -.0040(13) -.015(2)
C18 .070(2) .078(2) .067(2) -.020(2) .0070(15) -.008(2)
C19 .056(2) .062(2) .0474(13) .0067(14) -.0078(12) -.0132(13)
C20 .117(3) .086(3) .063(2) .035(2) -.015(2) .008(2)
C21 .069(2) .052(2) .0500(14) .0080(14) .0019(13) -.0046(12)
C22 .097(3) .091(3) .138(4) .025(2) .034(3) -.048(3)
O1 .0535(12) .113(2) .089(2) .0120(13) -.0068(11) .0024(14)
O2 .0719(13) .0756(15) .0555(11) .0127(11) -.0036(10) .0097(10)
O3 .104(2) .097(2) .0715(14) .018(2) -.0154(13) -.0399(13)
O4 .0644(13) .080(2) .0896(15) .0164(12) .0027(11) -.0335(13)
O7 .108(2) .105(2) .0689(14) .033(2) .0006(13) -.0379(14)
C23A .062(4) .067(4) .058(4) .014(4) -.004(4) -.010(4)
O6A .058(4) .067(4) .055(4) .011(3) -.005(4) -.006(4)
C24A .061(8) .085(9) .048(9) .017(8) -.005(7) .005(7)
O5A .077(6) .058(6) .094(9) .010(5) .001(6) .001(6)
C23 .062(3) .066(3) .055(3) .015(3) .002(3) -.009(3)
O6 .067(3) .073(4) .049(3) .017(3) -.006(2) -.010(3)
C24 .064(6) .101(8) .059(5) .022(5) -.009(5) -.008(5)
O5 .067(4) .085(5) .050(3) .024(4) .014(3) -.009(3)
C23B .062(4) .066(4) .057(4) .015(4) -.002(4) -.011(4)
O6B .058(4) .068(4) .053(4) .011(4) -.005(4) -.008(4)
C24B .055(7) .084(9) .061(10) .002(7) .006(7) .012(8)
O5B .062(7) .076(8) .077(9) .030(6) -.003(7) -.022(7)

loop_
_atom_site_label
_atom_site_fract_x
_atom_site_fract_y
_atom_site_fract_z
_atom_site_U_iso_or_equiv
_atom_site_thermal_displace_type
_atom_site_calc_flag
_atom_site_refinement_flags
_atom_site_occupancy
_atom_site_disorder_group
_atom_site_type_symbol
C1 .62252(11) .1569(4) .80911(9) .0502(6) Uani d . 1 . C
H1A .6603 .1773 .7997 .060 Uiso calc . 1 . H
H1B .6254 .0664 .8353 .060 Uiso calc . 1 . H
C2 .59944(10) .3495(4) .82576(9) .0493(6) Uani d . 1 . C
H2A .5691 .3224 .8454 .059 Uiso calc . 1 . H
H2B .5833 .4204 .7982 .059 Uiso calc . 1 . H
C3 .64339(10) .4808(4) .85403(8) .0487(6) Uani d . 1 . C
C4 .67498(12) .6159(4) .82146(10) .0591(7) Uani d . 1 . C
H4A .6492 .7172 .8095 .071 Uiso calc . 1 . H
H4B .7061 .6771 .8404 .071 Uiso calc . 1 . H
C5 .69753(11) .5188(4) .78078(10) .0572(7) Uani d . 1 . C
H5 .7302 .4447 .7862 .069 Uiso calc . 1 . H
C6 .67341(13) .5326(4) .73709(10) .0586(7) Uani d . 1 . C
H6 .6452 .6251 .7311 .070 Uiso calc . 1 . H
C7 .68741(12) .4148(5) .69776(10) .0602(7) Uani d . 1 . C
H7 .7220 .3511 .7005 .072 Uiso calc . 1 . H
C8 .65390(13) .3922(4) .65812(10) .0607(7) Uani d . 1 . C
H8 .6224 .4721 .6530 .073 Uiso calc . 1 . H
C9 .60608(11) .0418(4) .72717(9) .0547(7) Uani d . 1 . C
H9 .6437 .0755 .7252 .066 Uiso calc . 1 . H
C10 .58596(11) .0695(4) .76817(9) .0501(6) Uani d . 1 . C
C11 .57417(13) -.0394(5) .68278(10) .0666(8) Uani d . 1 . C
H11A .5432 .0475 .6730 .080 Uiso calc . 1 . H
H11B .5578 -.1624 .6906 .080 Uiso calc . 1 . H
C12 .60868(12) -.0704(5) .64062(9) .0614(7) Uani d . 1 . C
H12A .5914 -.1764 .6221 .074 Uiso calc . 1 . H
H12B .6460 -.1134 .6531 .074 Uiso calc . 1 . H
C13 .61664(11) .0973(4) .60628(8) .0528(7) Uani d D 1 . C
C14 .66379(12) .2461(5) .62126(9) .0594(7) Uani d . 1 . C
H14 .6970 .1713 .6336 .071 Uiso calc . 1 . H
C15 .6778(2) .3319(6) .57388(12) .0938(12) Uani d . 1 . C
H15A .6495 .4261 .5622 .113 Uiso calc . 1 . H
H15B .7146 .3935 .5770 .113 Uiso calc . 1 . H
C16 .6772(2) .1585(7) .54122(11) .0953(13) Uani d . 1 . C
H16A .6631 .1946 .5092 .114 Uiso calc . 1 . H
H16B .7151 .1062 .5407 .114 Uiso calc . 1 . H
C17 .63909(14) .0135(5) .56072(10) .0685(9) Uani d . 1 . C
C18 .52687(14) .0129(5) .77768(11) .0716(9) Uani d . 1 . C
H18A .5208 .0457 .8097 .107 Uiso calc . 1 . H
H18B .5221 -.1239 .7731 .107 Uiso calc . 1 . H
H18C .5001 .0807 .7563 .107 Uiso calc . 1 . H
C19 .68460(12) .3581(4) .88593(9) .0560(7) Uani d . 1 . C
C20 .6902(2) .1499(6) .95249(12) .0902(12) Uani d . 1 . C
H20A .6655 .0875 .9726 .135 Uiso calc . 1 . H
H20B .7157 .2339 .9711 .135 Uiso calc . 1 . H
H20C .7115 .0539 .9374 .135 Uiso calc . 1 . H
C21 .61786(13) .6202(4) .88750(9) .0570(7) Uani d . 1 . C
C22 .5391(2) .8020(6) .9046(2) .1074(15) Uani d . 1 . C
H22A .4999 .8179 .8935 .161 Uiso calc . 1 . H
H22B .5585 .9228 .9021 .161 Uiso calc . 1 . H
H22C .5422 .7614 .9371 .161 Uiso calc . 1 . H
O1 .73475(9) .3499(4) .88349(8) .0861(8) Uani d . 1 . O
O2 .65716(9) .2617(3) .91692(7) .0683(6) Uani d . 1 . O
O3 .64524(11) .6986(4) .91975(8) .0923(8) Uani d . 1 . O
O4 .56416(9) .6569(3) .87619(8) .0784(7) Uani d . 1 . O
O7 .62914(11) -.1462(4) .54555(8) .0945(8) Uani d . 1 . O
C23A .5629(8) .209(2) .5893(8) .063(2) Uani d PDU .23(2) 1 C
O6A .5249(8) .090(2) .5700(6) .061(2) Uani d PDU .23(2) 1 O
C24A .4723(9) .171(4) .5484(11) .066(5) Uani d PDU .23(2) 1 C
H24A .4477 .0677 .5368 .098 Uiso calc P .23 1 H
H24B .4800 .2532 .5226 .098 Uiso calc P .23 1 H
H24C .4546 .2442 .5715 .098 Uiso calc P .23 1 H
O5A .5600(6) .3855(17) .5813(9) .077(4) Uani d PDU .230(14) 1 O
C23 .5594(5) .1931(17) .5931(4) .061(2) Uani d PDU .48(2) 2 C
O6 .5378(5) .148(2) .5502(3) .063(2) Uani d PDU .48(2) 2 O
C24 .4837(6) .236(3) .5337(5) .076(4) Uani d PDU .48(2) 2 C
H24D .4714 .1881 .5027 .113 Uiso calc P .48 2 H
H24E .4879 .3740 .5325 .113 Uiso calc P .48 2 H
H24F .4561 .2039 .5551 .113 Uiso calc P .48 2 H
O5 .5332(5) .288(2) .6203(3) .067(2) Uani d PDU .48(2) 2 O
C23B .5610(7) .194(2) .5899(6) .062(2) Uani d PDU .29(2) 3 C
O6B .5299(10) .099(3) .5571(9) .060(2) Uani d PDU .29(2) 3 O
C24B .4761(10) .185(4) .5397(10) .067(6) Uani d PDU .29(2) 3 C
H24G .4532 .0902 .5221 .100 Uiso calc P .29 3 H
H24H .4826 .2926 .5196 .100 Uiso calc P .29 3 H
H24I .4569 .2284 .5660 .100 Uiso calc P .29 3 H
O5B .5464(9) .351(4) .6062(12) .072(5) Uani d PDU .29(2) 3 O

loop_
_atom_type_symbol
_atom_type_description
_atom_type_scat_dispersion_real
_atom_type_scat_dispersion_imag
_atom_type_scat_source
C C .0181 .0091 'International Tables Vol C Tables 4.2.6.8 and 6.1.1.4'
H H .0000 .0000 'International Tables Vol C Tables 4.2.6.8 and 6.1.1.4'
O O .0492 .0322 'International Tables Vol C Tables 4.2.6.8 and 6.1.1.4'

loop_
_geom_angle_atom_site_label_1
_geom_angle_atom_site_label_2
_geom_angle_atom_site_label_3
_geom_angle
C10 C1 C2 112.9(2)
C10 C1 H1A 109.0(2)
C2 C1 H1A 109.0(2)
C10 C1 H1B 109.0(2)
C2 C1 H1B 109.0(2)
H1A C1 H1B 107.8(2)
C1 C2 C3 115.2(2)
C1 C2 H2A 108.5(2)
C3 C2 H2A 108.5(2)
C1 C2 H2B 108.5(2)
C3 C2 H2B 108.5(2)
H2A C2 H2B 107.5(2)
C21 C3 C19 104.7(2)
C21 C3 C2 114.0(2)
C19 C3 C2 110.2(2)
C21 C3 C4 103.5(2)
C19 C3 C4 111.6(2)
C2 C3 C4 112.6(2)
C5 C4 C3 115.0(2)
C5 C4 H4A 108.5(3)
C3 C4 H4A 108.5(2)
C5 C4 H4B 108.5(3)
C3 C4 H4B 108.5(2)
H4A C4 H4B 107.5(3)
C6 C5 C4 122.9(3)
C6 C5 H5 118.5(3)
C4 C5 H5 118.5(3)
C5 C6 C7 125.0(3)
C5 C6 H6 117.5(3)
C7 C6 H6 117.5(3)
C8 C7 C6 124.0(3)
C8 C7 H7 118.0(3)
C6 C7 H7 118.0(3)
C7 C8 C14 123.7(3)
C7 C8 H8 118.2(3)
C14 C8 H8 118.2(3)
C10 C9 C11 126.5(3)
C10 C9 H9 116.7(3)
C11 C9 H9 116.7(3)
C9 C10 C18 123.0(2)
C9 C10 C1 120.6(2)
C18 C10 C1 116.4(2)
C9 C11 C12 116.1(2)
C9 C11 H11A 108.3(3)
C12 C11 H11A 108.3(3)
C9 C11 H11B 108.3(3)
C12 C11 H11B 108.3(3)
H11A C11 H11B 107.4(3)
C11 C12 C13 119.9(3)
C11 C12 H12A 107.4(3)
C13 C12 H12A 107.4(2)
C11 C12 H12B 107.4(2)
C13 C12 H12B 107.4(3)
H12A C12 H12B 106.9(3)
C23B C13 C12 111.8(6)
C23 C13 C12 108.8(5)
C12 C13 C23A 115.6(8)
C23B C13 C14 112.2(6)
C23 C13 C14 112.5(5)
C12 C13 C14 117.1(2)
C23A C13 C14 108.0(7)
C23B C13 C17 105.5(6)
C23 C13 C17 109.0(5)
C12 C13 C17 108.6(2)
C23A C13 C17 105.6(9)
C14 C13 C17 100.3(2)
C8 C14 C15 114.5(3)
C8 C14 C13 119.0(2)
C15 C14 C13 103.1(2)
C8 C14 H14 106.5(2)
C15 C14 H14 106.5(3)
C13 C14 H14 106.5(3)
C16 C15 C14 103.9(3)
C16 C15 H15A 111.0(3)
C14 C15 H15A 111.0(3)
C16 C15 H15B 111.0(4)
C14 C15 H15B 111.0(3)
H15A C15 H15B 109.0(4)
C17 C16 C15 105.9(3)
C17 C16 H16A 110.5(4)
C15 C16 H16A 110.5(4)
C17 C16 H16B 110.5(4)
C15 C16 H16B 110.5(4)
H16A C16 H16B 108.7(3)
O7 C17 C16 126.2(3)
O7 C17 C13 124.7(3)
C16 C17 C13 109.0(3)
C10 C18 H18A 109.5(3)
C10 C18 H18B 109.5(3)
H18A C18 H18B 109.5(3)
C10 C18 H18C 109.5(3)
H18A C18 H18C 109.5(3)
H18B C18 H18C 109.5(3)
O1 C19 O2 124.6(3)
O1 C19 C3 125.2(3)
O2 C19 C3 110.2(2)
O2 C20 H20A 109.5(3)
O2 C20 H20B 109.5(3)
H20A C20 H20B 109.5(3)
O2 C20 H20C 109.5(3)
H20A C20 H20C 109.5(4)
H20B C20 H20C 109.5(4)
O3 C21 O4 122.9(3)
O3 C21 C3 122.9(3)
O4 C21 C3 114.0(2)
O4 C22 H22A 109.5(4)
O4 C22 H22B 109.5(3)
H22A C22 H22B 109.5(4)
O4 C22 H22C 109.5(4)
H22A C22 H22C 109.5(4)
H22B C22 H22C 109.5(4)
C19 O2 C20 117.7(3)
C21 O4 C22 116.1(3)
O5A C23A O6A 121.3(12)
O5A C23A C13 125.8(13)
O6A C23A C13 109.6(13)
C23A O6A C24A 117.9(11)
O6A C24A H24A 109(2)
O6A C24A H24B 109(2)
H24A C24A H24B 109(2)
O6A C24A H24C 109.5(19)
H24A C24A H24C 109(2)
H24B C24A H24C 109(2)
O5 C23 O6 122.1(8)
O5 C23 C13 124.9(8)
O6 C23 C13 112.8(9)
C23 O6 C24 117.1(7)
O6 C24 H24D 109.5(12)
O6 C24 H24E 109.5(10)
H24D C24 H24E 109.5(16)
O6 C24 H24F 109.5(10)
H24D C24 H24F 109.5(17)
H24E C24 H24F 109.5(15)
O5B C23B O6B 123.0(11)
O5B C23B C13 122.6(12)
O6B C23B C13 114.4(12)
C23B O6B C24B 117.0(11)
O6B C24B H24G 109(2)
O6B C24B H24H 109(2)
H24G C24B H24H 109(2)
O6B C24B H24I 109.5(17)
H24G C24B H24I 109(3)
H24H C24B H24I 109(3)

loop_
_geom_bond_atom_site_label_1
_geom_bond_atom_site_label_2
_geom_bond_site_symmetry_2
_geom_bond_distance
_geom_bond_publ_flag
C1 C10 . 1.509(3) ?
C1 C2 . 1.532(4) ?
C1 H1A . .970(3) ?
C1 H1B . .970(3) ?
C2 C3 . 1.549(3) ?
C2 H2A . .970(3) ?
C2 H2B . .970(3) ?
C3 C21 . 1.520(4) ?
C3 C19 . 1.526(3) ?
C3 C4 . 1.556(4) ?
C4 C5 . 1.480(4) ?
C4 H4A . .970(3) ?
C4 H4B . .970(3) ?
C5 C6 . 1.319(4) ?
C5 H5 . .930(3) ?
C6 C7 . 1.446(4) ?
C6 H6 . .930(3) ?
C7 C8 . 1.324(4) ?
C7 H7 . .930(3) ?
C8 C14 . 1.489(4) ?
C8 H8 . .930(3) ?
C9 C10 . 1.313(4) ?
C9 C11 . 1.515(3) ?
C9 H9 . .930(3) ?
C10 C18 . 1.506(4) ?
C11 C12 . 1.528(4) ?
C11 H11A . .970(3) ?
C11 H11B . .970(3) ?
C12 C13 . 1.538(4) ?
C12 H12A . .970(3) ?
C12 H12B . .970(3) ?
C13 C23B . 1.51(2) ?
C13 C23 . 1.526(11) ?
C13 C23A . 1.53(2) ?
C13 C14 . 1.551(4) ?
C13 C17 . 1.557(4) ?
C14 C15 . 1.535(4) ?
C14 H14 . .980(3) ?
C15 C16 . 1.515(5) ?
C15 H15A . .970(4) ?
C15 H15B . .970(4) ?
C16 C17 . 1.493(5) ?
C16 H16A . .970(3) ?
C16 H16B . .970(4) ?
C17 O7 . 1.201(4) ?
C18 H18A . .960(3) ?
C18 H18B . .960(3) ?
C18 H18C . .960(3) ?
C19 O1 . 1.201(3) ?
C19 O2 . 1.324(3) ?
C20 O2 . 1.444(3) ?
C20 H20A . .960(4) ?
C20 H20B . .960(4) ?
C20 H20C . .960(4) ?
C21 O3 . 1.201(3) ?
C21 O4 . 1.310(3) ?
C22 O4 . 1.451(4) ?
C22 H22A . .960(4) ?
C22 H22B . .960(5) ?
C22 H22C . .960(5) ?
C23A O5A . 1.241(13) ?
C23A O6A . 1.305(12) ?
O6A C24A . 1.450(11) ?
C24A H24A . .96(2) ?
C24A H24B . .96(3) ?
C24A H24C . .96(3) ?
C23 O5 . 1.229(10) ?
C23 O6 . 1.312(9) ?
O6 C24 . 1.457(8) ?
C24 H24D . .960(12) ?
C24 H24E . .96(2) ?
C24 H24F . .96(2) ?
C23B O5B . 1.242(12) ?
C23B O6B . 1.311(10) ?
O6B C24B . 1.453(11) ?
C24B H24G . .96(2) ?
C24B H24H . .96(3) ?
C24B H24I . .96(3) ?

loop_
_geom_torsion_atom_site_label_1
_geom_torsion_atom_site_label_2
_geom_torsion_atom_site_label_3
_geom_torsion_atom_site_label_4
_geom_torsion
_geom_torsion_publ_flag
C10 C1 C2 C3 -159.0(2) ?
C1 C2 C3 C21 -154.7(2) ?
C1 C2 C3 C19 -37.4(3) ?
C1 C2 C3 C4 87.8(3) ?
C21 C3 C4 C5 -171.9(2) ?
C19 C3 C4 C5 76.0(3) ?
C2 C3 C4 C5 -48.4(3) ?
C3 C4 C5 C6 103.8(3) no
C4 C5 C6 C7 -168.3(3) no
C5 C6 C7 C8 160.9(3) no
C6 C7 C8 C14 -169.2(3) no
C11 C9 C10 C18 3.2(5) ?
C11 C9 C10 C1 -178.4(3) no
C2 C1 C10 C9 118.0(3) ?
C2 C1 C10 C18 -63.4(3) ?
C10 C9 C11 C12 -175.8(3) no
C9 C11 C12 C13 -86.1(3) no
C11 C12 C13 C23B -49.4(7) ?
C11 C12 C13 C23 -46.9(5) ?
C11 C12 C13 C23A -47.1(9) ?
C11 C12 C13 C14 82.0(3) ?
C11 C12 C13 C17 -165.4(2) no
C7 C8 C14 C15 -113.9(3) no
C7 C8 C14 C13 123.6(3) ?
C23B C13 C14 C8 55.6(7) ?
C23 C13 C14 C8 51.4(6) ?
C12 C13 C14 C8 -75.7(3) ?
C23A C13 C14 C8 56.8(10) ?
C17 C13 C14 C8 167.1(2) ?
C23B C13 C14 C15 -72.5(7) ?
C23 C13 C14 C15 -76.6(6) ?
C12 C13 C14 C15 156.2(3) ?
C23A C13 C14 C15 -71.2(10) ?
C17 C13 C14 C15 39.0(3) ?
C8 C14 C15 C16 -172.0(3) no
C13 C14 C15 C16 -41.2(3) ?
C14 C15 C16 C17 25.9(4) no
C15 C16 C17 O7 -177.4(3) ?
C15 C16 C17 C13 -0.9(4) no
C23B C13 C17 O7 -90.6(7) ?
C23 C13 C17 O7 -89.0(6) ?
C12 C13 C17 O7 29.4(4) ?
C23A C13 C17 O7 -95.1(8) ?
C14 C13 C17 O7 152.8(3) ?
C23B C13 C17 C16 92.8(7) ?
C23 C13 C17 C16 94.4(6) ?
C12 C13 C17 C16 -147.2(3) no
C23A C13 C17 C16 88.4(8) ?
C14 C13 C17 C16 -23.8(3) ?
C21 C3 C19 O1 -118.5(3) ?
C2 C3 C19 O1 118.6(3) ?
C4 C3 C19 O1 -7.2(4) ?
C21 C3 C19 O2 61.4(3) ?
C2 C3 C19 O2 -61.5(3) ?
C4 C3 C19 O2 172.7(2) ?
C19 C3 C21 O3 41.3(4) ?
C2 C3 C21 O3 161.8(3) ?
C4 C3 C21 O3 -75.6(3) ?
C19 C3 C21 O4 -142.9(3) ?
C2 C3 C21 O4 -22.5(3) ?
C4 C3 C21 O4 100.1(3) ?
O1 C19 O2 C20 4.8(4) ?
C3 C19 O2 C20 -175.1(2) ?
O3 C21 O4 C22 0.9(5) ?
C3 C21 O4 C22 -174.8(3) ?
C12 C13 C23A O5A 144(2) ?
C14 C13 C23A O5A 11(2) ?
C17 C13 C23A O5A -95(2) ?
C12 C13 C23A O6A -56(2) ?
C14 C13 C23A O6A 170.7(15) ?
C17 C13 C23A O6A 64.1(19) ?
C13 C23A O6A C24A -175.4(17) ?
C12 C13 C23 O5 69.0(14) ?
C14 C13 C23 O5 -62.5(15) ?
C17 C13 C23 O5 -172.8(13) ?
C12 C13 C23 O6 -104.9(12) ?
C14 C13 C23 O6 123.7(11) ?
C17 C13 C23 O6 13.4(14) ?
O5 C23 O6 C24 7.4(17) ?
C13 C23 O6 C24 -178.6(8) ?
C12 C13 C23B O5B 102(2) ?
C14 C13 C23B O5B -31(2) ?
C17 C13 C23B O5B -140(2) ?
C12 C13 C23B O6B -78(2) ?
C14 C13 C23B O6B 148.2(19) ?
C17 C13 C23B O6B 40(2) ?
O5B C23B O6B C24B 0(2) ?
C13 C23B O6B C24B -179.8(16) ?
